data_4082694
loop_
_publ_author_name
'Alvarez, M. Angeles'
'Garc\'ia, M. Esther'
'Men\'endez, Sonia'
'Ruiz, Miguel A.'

_publ_section_title
;
 Reactions of the Carbyne-Bridged Radical Complex
 [Mo2(\h5-C5H5)2(\m-CPh)(\m-PCy2)(\m-CO)]+with Bidentate Ligands Having
 E--H Bonds (E = O, S, N)
;
_journal_issue 5
_journal_name_full Organometallics
_journal_page_first 1181
_journal_paper_doi 10.1021/om401192m
_journal_volume 33
_journal_year 2014
_chemical_compound_source 'synthesis as described'
_chemical_formula_moiety 'C36 H41 Mo2 O2 P S'
_chemical_formula_sum 'C36 H41 Mo2 O2 P S'
_chemical_formula_weight 760.6
_chemical_name_systematic
;
 ?
;
_space_group_IT_number 14
_symmetry_cell_setting monoclinic
_symmetry_Int_Tables_number 14
_symmetry_space_group_name_Hall '-P 2ybc'
_symmetry_space_group_name_H-M 'P 1 21/c 1'
_atom_sites_solution_hydrogens geom
_atom_sites_solution_primary direct
_atom_sites_solution_secondary difmap
_audit_conform_dict_location ftp://ftp.iucr.org/pub/cif_core.dic
_audit_conform_dict_name cif_core.dic
_audit_conform_dict_version 2.4
_audit_creation_method 'WinGX routine CIF_UPDATE'
_cell_angle_alpha 90
_cell_angle_beta 128.719(2)
_cell_angle_gamma 90
_cell_formula_units_Z 4
_cell_length_a 10.5522(4)
_cell_length_b 27.2973(7)
_cell_length_c 13.8894(5)
_cell_measurement_reflns_used 2487
_cell_measurement_temperature 100.0(1)
_cell_measurement_theta_max 23.1835
_cell_measurement_theta_min 2.4
_cell_measurement_wavelength 0.71073
_cell_volume 3121.5(2)
_computing_cell_refinement 'BRUKER APEX'
_computing_data_collection 'BRUKER APEX'
_computing_molecular_graphics 'Ortep-3 for Windows (Farrugia, 1997)'
_computing_publication_material 'WinGX publication routines (Farrugia, 1999)'
_computing_structure_refinement 'SHELXL-97 (Sheldrick, 2008)'
_computing_structure_solution 'SHELXL-97 (Sheldrick, 2008)'
_diffrn_ambient_temperature 100.0(1)
_diffrn_measured_fraction_theta_full 1
_diffrn_measured_fraction_theta_max 1
_diffrn_measurement_device 'four-circle diffractometer'
_diffrn_measurement_device_type 'BRUKER APPEX-II CCD'
_diffrn_measurement_method 'omega/phi scans'
_diffrn_radiation_monochromator graphite
_diffrn_radiation_probe x-ray
_diffrn_radiation_source 'fine-focus sealed tube'
_diffrn_radiation_type MoK\a
_diffrn_radiation_wavelength 0.71073
_diffrn_reflns_av_R_equivalents 0.1356
_diffrn_reflns_av_unetI/netI 0.1053
_diffrn_reflns_limit_h_max 13
_diffrn_reflns_limit_h_min -12
_diffrn_reflns_limit_k_max 0
_diffrn_reflns_limit_k_min -33
_diffrn_reflns_limit_l_max 17
_diffrn_reflns_limit_l_min -11
_diffrn_reflns_number 45354
_diffrn_reflns_theta_full 26.02
_diffrn_reflns_theta_max 26.02
_diffrn_reflns_theta_min 1.49
_exptl_absorpt_coefficient_mu 0.954
_exptl_absorpt_correction_T_max 1.0000
_exptl_absorpt_correction_T_min 0.9015
_exptl_absorpt_correction_type multi-scan
_exptl_absorpt_process_details 'BRUKER Sadabs'
_exptl_crystal_colour brown
_exptl_crystal_density_diffrn 1.618
_exptl_crystal_density_method 'not measured'
_exptl_crystal_description plate
_exptl_crystal_F_000 1552
_exptl_crystal_size_max 0.18
_exptl_crystal_size_mid 0.15
_exptl_crystal_size_min 0.03
_refine_diff_density_max 1.407
_refine_diff_density_min -0.979
_refine_diff_density_rms 0.178
_refine_ls_extinction_method none
_refine_ls_goodness_of_fit_ref 1.025
_refine_ls_hydrogen_treatment constr
_refine_ls_matrix_type full
_refine_ls_number_parameters 359
_refine_ls_number_reflns 6148
_refine_ls_number_restraints 0
_refine_ls_restrained_S_all 1.025
_refine_ls_R_factor_all 0.1169
_refine_ls_R_factor_gt 0.0593
_refine_ls_shift/su_max 0.001
_refine_ls_shift/su_mean 0
_refine_ls_structure_factor_coef Fsqd
_refine_ls_weighting_details 'calc w=1/[\s^2^(Fo^2^)+(0.0040P)^2^+18.3014P] where P=(Fo^2^+2Fc^2^)/3'
_refine_ls_weighting_scheme calc
_refine_ls_wR_factor_gt 0.0848
_refine_ls_wR_factor_ref 0.1045
_reflns_number_gt 3852
_reflns_number_total 6148
_reflns_threshold_expression >2\s(I)
_cod_data_source_file om401192m_si_002.cif
_cod_data_source_block compound4
_cod_depositor_comments
;
The following automatic conversions were performed:
'_diffrn_radiation_monochromador' tag replaced with
'_diffrn_radiation_monochromator'.

Automatic conversion script
Id: cif_correct_tags 1440 2010-10-19 06:21:57Z saulius 
;
_cod_database_code 4082694

loop_
_symmetry_equiv_pos_as_xyz
'x, y, z'
'-x, y+1/2, -z+1/2'
'-x, -y, -z'
'x, -y-1/2, z-1/2'

loop_
_atom_site_label
_atom_site_type_symbol
_atom_site_fract_x
_atom_site_fract_y
_atom_site_fract_z
_atom_site_U_iso_or_equiv
_atom_site_adp_type
_atom_site_occupancy
_atom_site_symmetry_multiplicity
_atom_site_calc_flag
_atom_site_refinement_flags
Mo1 Mo -0.07512(6) -0.15706(2) 0.04932(5) 0.01144(15) Uani 1 1 d .
Mo2 Mo -0.34853(6) -0.15422(2) 0.03718(5) 0.01103(14) Uani 1 1 d .
O1 O 0.0597(5) -0.25008(16) 0.2235(4) 0.0173(11) Uani 1 1 d .
O2 O -0.2774(5) -0.22208(14) 0.1322(4) 0.0125(10) Uani 1 1 d .
P1 P -0.0788(2) -0.12409(6) 0.20930(16) 0.0119(4) Uani 1 1 d .
S1 S -0.3305(2) -0.20540(6) -0.09818(16) 0.0131(4) Uani 1 1 d .
C1 C 0.0024(8) -0.2169(2) 0.1586(6) 0.0143(16) Uani 1 1 d .
C2 C -0.2821(8) -0.1106(2) -0.0307(6) 0.0148(15) Uani 1 1 d .
C3 C -0.3437(8) -0.0713(2) -0.1227(6) 0.0133(15) Uiso 1 1 d .
C4 C -0.4188(8) -0.0829(2) -0.2461(6) 0.0149(15) Uani 1 1 d .
H4 H -0.4251 -0.1155 -0.2681 0.018 Uiso 1 1 calc R
C5 C -0.4836(8) -0.0472(2) -0.3355(6) 0.0187(17) Uani 1 1 d .
H5 H -0.5329 -0.056 -0.4166 0.022 Uiso 1 1 calc R
C6 C -0.4758(8) 0.0021(2) -0.3054(6) 0.0154(15) Uiso 1 1 d .
H6 H -0.5199 0.0261 -0.3658 0.018 Uiso 1 1 calc R
C7 C -0.4025(8) 0.0144(2) -0.1857(7) 0.0202(17) Uani 1 1 d .
H7 H -0.3951 0.0473 -0.165 0.024 Uiso 1 1 calc R
C8 C -0.3382(8) -0.0212(2) -0.0933(7) 0.0211(17) Uani 1 1 d .
H8 H -0.292 -0.012 -0.0129 0.025 Uiso 1 1 calc R
C9 C -0.3027(7) -0.2641(2) 0.0724(6) 0.0121(15) Uani 1 1 d .
C10 C -0.3037(7) -0.3090(2) 0.1196(6) 0.0175(17) Uani 1 1 d .
H10 H -0.2856 -0.3101 0.1943 0.021 Uiso 1 1 calc R
C11 C -0.3313(8) -0.3517(2) 0.0560(7) 0.0211(17) Uani 1 1 d .
H11 H -0.335 -0.3813 0.0874 0.025 Uiso 1 1 calc R
C12 C -0.3537(8) -0.3515(2) -0.0540(7) 0.0201(16) Uani 1 1 d .
H12 H -0.3694 -0.3807 -0.0949 0.024 Uiso 1 1 calc R
C13 C -0.3522(7) -0.3071(2) -0.1014(6) 0.0155(16) Uani 1 1 d .
H13 H -0.3689 -0.3063 -0.1756 0.019 Uiso 1 1 calc R
C14 C -0.3261(7) -0.2640(2) -0.0395(7) 0.0151(16) Uani 1 1 d .
C15 C 0.0402(8) -0.1711(2) -0.0480(7) 0.0182(16) Uiso 1 1 d .
H15 H 0.0059 -0.1964 -0.1042 0.022 Uiso 1 1 calc R
C16 C 0.1660(8) -0.1736(3) 0.0796(7) 0.0216(18) Uani 1 1 d .
H16 H 0.2293 -0.201 0.1228 0.026 Uiso 1 1 calc R
C17 C 0.1798(8) -0.1282(3) 0.1304(7) 0.0227(18) Uani 1 1 d .
H17 H 0.2546 -0.1201 0.2136 0.027 Uiso 1 1 calc R
C18 C 0.0620(9) -0.0963(2) 0.0357(7) 0.0242(19) Uani 1 1 d .
H18 H 0.0444 -0.0638 0.0445 0.029 Uiso 1 1 calc R
C19 C -0.0246(8) -0.1236(3) -0.0758(7) 0.0236(18) Uani 1 1 d .
H19 H -0.1097 -0.112 -0.1539 0.028 Uiso 1 1 calc R
C20 C -0.6285(8) -0.1689(2) -0.0721(6) 0.0166(16) Uani 1 1 d .
H20 H -0.6827 -0.1947 -0.1274 0.02 Uiso 1 1 calc R
C21 C -0.5557(8) -0.1697(2) 0.0536(7) 0.0208(18) Uani 1 1 d .
H21 H -0.5526 -0.1965 0.0964 0.025 Uiso 1 1 calc R
C22 C -0.4879(8) -0.1233(2) 0.1045(7) 0.0166(16) Uani 1 1 d .
H22 H -0.4319 -0.1142 0.1865 0.02 Uiso 1 1 calc R
C23 C -0.5200(8) -0.0931(3) 0.0089(6) 0.0199(17) Uani 1 1 d .
H23 H -0.491 -0.0603 0.016 0.024 Uiso 1 1 calc R
C24 C -0.6045(8) -0.1218(2) -0.0991(6) 0.0169(16) Uani 1 1 d .
H24 H -0.6387 -0.1113 -0.1758 0.02 Uiso 1 1 calc R
C25 C 0.0327(7) -0.1570(2) 0.3591(6) 0.0124(14) Uani 1 1 d .
H25 H -0.0119 -0.1903 0.3369 0.015 Uiso 1 1 calc R
C26 C 0.2174(7) -0.1639(2) 0.4298(6) 0.0158(16) Uani 1 1 d .
H26A H 0.2366 -0.175 0.3735 0.019 Uiso 1 1 calc R
H26B H 0.2734 -0.133 0.4653 0.019 Uiso 1 1 calc R
C27 C 0.2816(8) -0.2017(2) 0.5318(6) 0.0155(15) Uani 1 1 d .
H27A H 0.2316 -0.2332 0.4949 0.019 Uiso 1 1 calc R
H27B H 0.398 -0.2053 0.5785 0.019 Uiso 1 1 calc R
C28 C 0.2465(8) -0.1871(2) 0.6183(6) 0.0154(16) Uani 1 1 d .
H28A H 0.3081 -0.1578 0.6632 0.019 Uiso 1 1 calc R
H28B H 0.2816 -0.2131 0.6778 0.019 Uiso 1 1 calc R
C29 C 0.0659(8) -0.1771(2) 0.5487(6) 0.0170(16) Uani 1 1 d .
H29A H 0.0051 -0.2073 0.5119 0.02 Uiso 1 1 calc R
H29B H 0.0492 -0.1655 0.606 0.02 Uiso 1 1 calc R
C30 C 0.0035(8) -0.1389(2) 0.4480(6) 0.0155(16) Uani 1 1 d .
H30A H 0.0598 -0.1081 0.4847 0.019 Uiso 1 1 calc R
H30B H -0.1116 -0.1335 0.4034 0.019 Uiso 1 1 calc R
C31 C -0.0503(7) -0.0569(2) 0.2386(6) 0.0145(16) Uani 1 1 d .
H31 H -0.0904 -0.0418 0.1601 0.017 Uiso 1 1 calc R
C32 C -0.1481(8) -0.0335(2) 0.2737(7) 0.0176(16) Uani 1 1 d .
H32A H -0.262 -0.0416 0.2116 0.021 Uiso 1 1 calc R
H32B H -0.1122 -0.047 0.3517 0.021 Uiso 1 1 calc R
C33 C -0.1295(8) 0.0221(2) 0.2850(7) 0.0211(17) Uani 1 1 d .
H33A H -0.1862 0.0349 0.3138 0.025 Uiso 1 1 calc R
H33B H -0.1794 0.036 0.2042 0.025 Uiso 1 1 calc R
C34 C 0.0481(9) 0.0377(2) 0.3737(7) 0.0263(19) Uani 1 1 d .
H34A H 0.055 0.0731 0.3717 0.032 Uiso 1 1 calc R
H34B H 0.0938 0.0282 0.457 0.032 Uiso 1 1 calc R
C35 C 0.1458(8) 0.0143(2) 0.3394(7) 0.0210(17) Uiso 1 1 d .
H35A H 0.2594 0.023 0.4005 0.025 Uiso 1 1 calc R
H35B H 0.1085 0.0269 0.2602 0.025 Uiso 1 1 calc R
C36 C 0.1290(8) -0.0416(2) 0.3320(6) 0.0196(17) Uani 1 1 d .
H36A H 0.1744 -0.0546 0.4128 0.023 Uiso 1 1 calc R
H36B H 0.1897 -0.0553 0.3074 0.023 Uiso 1 1 calc R

loop_
_atom_site_aniso_label
_atom_site_aniso_U_11
_atom_site_aniso_U_22
_atom_site_aniso_U_33
_atom_site_aniso_U_23
_atom_site_aniso_U_13
_atom_site_aniso_U_12
Mo1 0.0112(3) 0.0130(3) 0.0113(3) -0.0015(3) 0.0076(3) -0.0005(3)
Mo2 0.0098(3) 0.0129(3) 0.0098(3) -0.0015(3) 0.0058(3) -0.0003(3)
O1 0.018(3) 0.014(2) 0.018(3) 0.001(2) 0.011(2) 0.003(2)
O2 0.014(2) 0.011(2) 0.012(3) -0.0038(19) 0.008(2) -0.0022(19)
P1 0.0102(9) 0.0125(8) 0.0102(9) -0.0034(7) 0.0052(8) -0.0021(7)
S1 0.0136(9) 0.0140(8) 0.0117(9) 0.0000(7) 0.0078(8) 0.0004(7)
C1 0.020(4) 0.016(4) 0.016(4) -0.008(3) 0.015(4) -0.007(3)
C2 0.018(4) 0.010(3) 0.013(4) -0.006(3) 0.008(3) 0.001(3)
C4 0.015(4) 0.019(4) 0.014(4) -0.003(3) 0.010(3) -0.004(3)
C5 0.021(4) 0.020(4) 0.013(4) 0.003(3) 0.009(3) 0.003(3)
C7 0.021(4) 0.013(3) 0.025(4) 0.001(3) 0.014(4) 0.003(3)
C8 0.029(4) 0.018(4) 0.018(4) 0.000(3) 0.016(4) 0.004(3)
C9 0.008(3) 0.015(3) 0.014(4) 0.003(3) 0.007(3) 0.003(3)
C10 0.011(4) 0.017(3) 0.010(4) 0.006(3) -0.001(3) -0.001(3)
C11 0.017(4) 0.014(4) 0.030(4) 0.003(3) 0.013(4) 0.003(3)
C12 0.019(4) 0.018(4) 0.029(4) -0.005(3) 0.018(4) 0.002(3)
C13 0.011(4) 0.024(4) 0.012(4) -0.007(3) 0.007(3) -0.004(3)
C14 0.007(3) 0.012(3) 0.025(4) 0.000(3) 0.010(3) -0.002(3)
C16 0.014(4) 0.024(4) 0.025(5) 0.004(3) 0.011(4) 0.009(3)
C17 0.009(4) 0.038(4) 0.020(4) -0.009(4) 0.008(4) -0.009(3)
C18 0.028(4) 0.012(4) 0.044(5) -0.003(4) 0.028(4) -0.001(3)
C19 0.016(4) 0.034(4) 0.023(4) 0.008(4) 0.014(4) 0.001(3)
C20 0.008(3) 0.024(4) 0.016(4) -0.005(3) 0.007(3) -0.005(3)
C21 0.012(4) 0.023(4) 0.028(5) 0.006(3) 0.013(4) 0.000(3)
C22 0.016(4) 0.022(4) 0.018(4) 0.001(3) 0.013(3) 0.006(3)
C23 0.015(4) 0.022(4) 0.019(4) -0.007(3) 0.009(4) 0.003(3)
C24 0.010(4) 0.022(4) 0.015(4) 0.001(3) 0.006(3) 0.007(3)
C25 0.012(3) 0.013(3) 0.011(3) 0.000(3) 0.006(3) -0.001(3)
C26 0.014(3) 0.019(4) 0.018(4) 0.000(3) 0.012(3) -0.001(3)
C27 0.011(3) 0.014(3) 0.015(4) 0.003(3) 0.005(3) -0.003(3)
C28 0.018(4) 0.021(4) 0.008(4) -0.003(3) 0.008(3) -0.007(3)
C29 0.017(4) 0.019(4) 0.016(4) 0.001(3) 0.011(3) 0.003(3)
C30 0.018(4) 0.017(3) 0.011(4) 0.000(3) 0.009(3) 0.002(3)
C31 0.009(3) 0.013(3) 0.013(4) 0.002(3) 0.002(3) 0.002(3)
C32 0.016(4) 0.019(4) 0.017(4) -0.004(3) 0.010(3) -0.003(3)
C33 0.027(4) 0.009(3) 0.027(4) -0.002(3) 0.017(4) 0.000(3)
C34 0.034(5) 0.013(4) 0.029(5) -0.002(3) 0.018(4) 0.002(3)
C36 0.021(4) 0.019(4) 0.020(4) 0.000(3) 0.014(4) -0.001(3)

loop_
_atom_type_symbol
_atom_type_description
_atom_type_scat_dispersion_real
_atom_type_scat_dispersion_imag
_atom_type_scat_source
C C 0.0033 0.0016 'International Tables Vol C Tables 4.2.6.8 and 6.1.1.4'
H H 0 0 'International Tables Vol C Tables 4.2.6.8 and 6.1.1.4'
Mo Mo -1.6832 0.6857 'International Tables Vol C Tables 4.2.6.8 and 6.1.1.4'
O O 0.0106 0.006 'International Tables Vol C Tables 4.2.6.8 and 6.1.1.4'
P P 0.1023 0.0942 'International Tables Vol C Tables 4.2.6.8 and 6.1.1.4'
S S 0.1246 0.1234 'International Tables Vol C Tables 4.2.6.8 and 6.1.1.4'

loop_
_geom_angle_atom_site_label_1
_geom_angle_atom_site_label_2
_geom_angle_atom_site_label_3
_geom_angle
C1 Mo1 C2 132.2(3)
C1 Mo1 C18 131.9(3)
C2 Mo1 C18 91.2(3)
C1 Mo1 C19 135.3(3)
C2 Mo1 C19 90.9(3)
C18 Mo1 C19 36.1(2)
C1 Mo1 C17 96.2(3)
C2 Mo1 C17 123.4(3)
C18 Mo1 C17 35.7(2)
C19 Mo1 C17 58.9(3)
C1 Mo1 C16 80.0(3)
C2 Mo1 C16 147.8(3)
C18 Mo1 C16 58.8(2)
C19 Mo1 C16 58.3(2)
C17 Mo1 C16 34.7(2)
C1 Mo1 C15 100.9(2)
C2 Mo1 C15 121.7(3)
C18 Mo1 C15 59.2(2)
C19 Mo1 C15 35.1(2)
C17 Mo1 C15 58.1(2)
C16 Mo1 C15 34.7(2)
C1 Mo1 P1 80.94(19)
C2 Mo1 P1 70.07(19)
C18 Mo1 P1 100.4(2)
C19 Mo1 P1 133.65(19)
C17 Mo1 P1 96.19(19)
C16 Mo1 P1 123.02(18)
C15 Mo1 P1 154.30(17)
C1 Mo1 S1 84.93(18)
C2 Mo1 S1 70.21(17)
C18 Mo1 S1 136.6(2)
C19 Mo1 S1 103.28(19)
C17 Mo1 S1 154.99(19)
C16 Mo1 S1 122.36(18)
C15 Mo1 S1 97.06(17)
P1 Mo1 S1 108.63(6)
C1 Mo1 Mo2 89.16(19)
C2 Mo1 Mo2 43.06(19)
C18 Mo1 Mo2 131.37(18)
C19 Mo1 Mo2 131.60(18)
C17 Mo1 Mo2 150.06(19)
C16 Mo1 Mo2 169.09(18)
C15 Mo1 Mo2 149.36(17)
P1 Mo1 Mo2 55.52(4)
S1 Mo1 Mo2 54.70(4)
C2 Mo2 O2 139.3(2)
C2 Mo2 C24 87.6(3)
O2 Mo2 C24 128.8(2)
C2 Mo2 C23 87.5(3)
O2 Mo2 C23 132.2(2)
C24 Mo2 C23 35.7(2)
C2 Mo2 C22 119.4(3)
O2 Mo2 C22 97.6(2)
C24 Mo2 C22 58.7(2)
C23 Mo2 C22 35.4(2)
C2 Mo2 C20 119.2(3)
O2 Mo2 C20 93.7(2)
C24 Mo2 C20 35.1(2)
C23 Mo2 C20 58.7(2)
C22 Mo2 C20 58.1(2)
C2 Mo2 C21 143.7(3)
O2 Mo2 C21 76.9(2)
C24 Mo2 C21 57.9(3)
C23 Mo2 C21 58.3(2)
C22 Mo2 C21 34.8(2)
C20 Mo2 C21 34.4(2)
C2 Mo2 S1 75.30(19)
O2 Mo2 S1 79.16(13)
C24 Mo2 S1 101.75(18)
C23 Mo2 S1 135.48(18)
C22 Mo2 S1 152.26(17)
C20 Mo2 S1 94.40(17)
C21 Mo2 S1 119.46(18)
C2 Mo2 P1 73.1(2)
O2 Mo2 P1 86.72(12)
C24 Mo2 P1 136.59(17)
C23 Mo2 P1 103.42(17)
C22 Mo2 P1 97.25(17)
C20 Mo2 P1 155.22(18)
C21 Mo2 P1 123.00(19)
S1 Mo2 P1 109.96(6)
C2 Mo2 Mo1 50.1(2)
O2 Mo2 Mo1 89.31(12)
C24 Mo2 Mo1 134.53(19)
C23 Mo2 Mo1 134.68(19)
C22 Mo2 Mo1 150.80(17)
C20 Mo2 Mo1 150.03(18)
C21 Mo2 Mo1 166.20(16)
S1 Mo2 Mo1 56.91(4)
P1 Mo2 Mo1 54.68(5)
C9 O2 Mo2 120.3(4)
C25 P1 C31 109.2(3)
C25 P1 Mo1 119.0(2)
C31 P1 Mo1 118.3(2)
C25 P1 Mo2 117.8(2)
C31 P1 Mo2 118.4(2)
Mo1 P1 Mo2 69.80(5)
C14 S1 Mo2 98.8(2)
C14 S1 Mo1 113.0(2)
Mo2 S1 Mo1 68.39(5)
O1 C1 Mo1 173.9(6)
C3 C2 Mo2 141.8(5)
C3 C2 Mo1 129.5(5)
Mo2 C2 Mo1 86.8(2)
C4 C3 C8 117.4(6)
C4 C3 C2 120.1(6)
C8 C3 C2 122.5(6)
C5 C4 C3 121.6(6)
C5 C4 H4 119.2
C3 C4 H4 119.2
C4 C5 C6 120.6(7)
C4 C5 H5 119.7
C6 C5 H5 119.7
C7 C6 C5 119.0(6)
C7 C6 H6 120.5
C5 C6 H6 120.5
C6 C7 C8 121.6(6)
C6 C7 H7 119.2
C8 C7 H7 119.2
C7 C8 C3 119.7(7)
C7 C8 H8 120.1
C3 C8 H8 120.1
O2 C9 C10 121.2(6)
O2 C9 C14 120.8(6)
C10 C9 C14 118.1(6)
C11 C10 C9 120.2(7)
C11 C10 H10 119.9
C9 C10 H10 119.9
C10 C11 C12 121.4(7)
C10 C11 H11 119.3
C12 C11 H11 119.3
C13 C12 C11 118.7(6)
C13 C12 H12 120.6
C11 C12 H12 120.6
C14 C13 C12 120.5(7)
C14 C13 H13 119.8
C12 C13 H13 119.8
C13 C14 C9 121.0(6)
C13 C14 S1 122.8(6)
C9 C14 S1 116.1(5)
C19 C15 C16 107.8(6)
C19 C15 Mo1 70.6(4)
C16 C15 Mo1 72.6(4)
C19 C15 H15 126.1
C16 C15 H15 126.1
Mo1 C15 H15 122.3
C17 C16 C15 108.4(6)
C17 C16 Mo1 71.2(4)
C15 C16 Mo1 72.6(4)
C17 C16 H16 125.8
C15 C16 H16 125.8
Mo1 C16 H16 122.1
C16 C17 C18 109.0(6)
C16 C17 Mo1 74.2(4)
C18 C17 Mo1 71.2(4)
C16 C17 H17 125.5
C18 C17 H17 125.5
Mo1 C17 H17 120.8
C17 C18 C19 106.6(6)
C17 C18 Mo1 73.1(4)
C19 C18 Mo1 72.6(4)
C17 C18 H18 126.7
C19 C18 H18 126.7
Mo1 C18 H18 119.5
C15 C19 C18 108.3(6)
C15 C19 Mo1 74.3(4)
C18 C19 Mo1 71.3(4)
C15 C19 H19 125.9
C18 C19 H19 125.9
Mo1 C19 H19 120.3
C21 C20 C24 107.3(6)
C21 C20 Mo2 73.2(4)
C24 C20 Mo2 69.8(4)
C21 C20 H20 126.3
C24 C20 H20 126.3
Mo2 C20 H20 122.3
C20 C21 C22 108.8(6)
C20 C21 Mo2 72.4(4)
C22 C21 Mo2 71.3(4)
C20 C21 H21 125.6
C22 C21 H21 125.6
Mo2 C21 H21 122.4
C21 C22 C23 107.8(6)
C21 C22 Mo2 74.0(4)
C23 C22 Mo2 71.1(4)
C21 C22 H22 126.1
C23 C22 H22 126.1
Mo2 C22 H22 120.6
C24 C23 C22 107.1(6)
C24 C23 Mo2 71.6(4)
C22 C23 Mo2 73.5(4)
C24 C23 H23 126.4
C22 C23 H23 126.4
Mo2 C23 H23 120.3
C20 C24 C23 108.9(7)
C20 C24 Mo2 75.1(4)
C23 C24 Mo2 72.7(4)
C20 C24 H24 125.5
C23 C24 H24 125.5
Mo2 C24 H24 118.5
C30 C25 C26 109.6(5)
C30 C25 P1 116.2(4)
C26 C25 P1 115.6(4)
C30 C25 H25 104.6
C26 C25 H25 104.6
P1 C25 H25 104.6
C27 C26 C25 108.8(5)
C27 C26 H26A 109.9
C25 C26 H26A 109.9
C27 C26 H26B 109.9
C25 C26 H26B 109.9
H26A C26 H26B 108.3
C28 C27 C26 111.7(5)
C28 C27 H27A 109.3
C26 C27 H27A 109.3
C28 C27 H27B 109.3
C26 C27 H27B 109.3
H27A C27 H27B 107.9
C27 C28 C29 111.9(5)
C27 C28 H28A 109.2
C29 C28 H28A 109.2
C27 C28 H28B 109.2
C29 C28 H28B 109.2
H28A C28 H28B 107.9
C30 C29 C28 110.7(6)
C30 C29 H29A 109.5
C28 C29 H29A 109.5
C30 C29 H29B 109.5
C28 C29 H29B 109.5
H29A C29 H29B 108.1
C29 C30 C25 109.4(5)
C29 C30 H30A 109.8
C25 C30 H30A 109.8
C29 C30 H30B 109.8
C25 C30 H30B 109.8
H30A C30 H30B 108.2
C32 C31 C36 109.7(5)
C32 C31 P1 115.6(5)
C36 C31 P1 113.3(4)
C32 C31 H31 105.8
C36 C31 H31 105.8
P1 C31 H31 105.8
C33 C32 C31 112.3(6)
C33 C32 H32A 109.2
C31 C32 H32A 109.2
C33 C32 H32B 109.2
C31 C32 H32B 109.2
H32A C32 H32B 107.9
C32 C33 C34 112.1(6)
C32 C33 H33A 109.2
C34 C33 H33A 109.2
C32 C33 H33B 109.2
C34 C33 H33B 109.2
H33A C33 H33B 107.9
C35 C34 C33 111.1(6)
C35 C34 H34A 109.4
C33 C34 H34A 109.4
C35 C34 H34B 109.4
C33 C34 H34B 109.4
H34A C34 H34B 108
C34 C35 C36 111.6(6)
C34 C35 H35A 109.3
C36 C35 H35A 109.3
C34 C35 H35B 109.3
C36 C35 H35B 109.3
H35A C35 H35B 108
C35 C36 C31 110.8(5)
C35 C36 H36A 109.5
C31 C36 H36A 109.5
C35 C36 H36B 109.5
C31 C36 H36B 109.5
H36A C36 H36B 108.1

loop_
_geom_bond_atom_site_label_1
_geom_bond_atom_site_label_2
_geom_bond_distance
Mo1 C1 2.023(7)
Mo1 C2 2.139(6)
Mo1 C18 2.284(7)
Mo1 C19 2.301(7)
Mo1 C17 2.310(6)
Mo1 C16 2.348(7)
Mo1 C15 2.348(7)
Mo1 P1 2.4203(19)
Mo1 S1 2.5086(17)
Mo1 Mo2 2.7837(8)
Mo2 C2 1.904(7)
Mo2 O2 2.121(4)
Mo2 C24 2.295(6)
Mo2 C23 2.308(7)
Mo2 C22 2.339(7)
Mo2 C20 2.363(6)
Mo2 C21 2.373(7)
Mo2 S1 2.4436(18)
Mo2 P1 2.4453(17)
O1 C1 1.147(7)
O2 C9 1.340(7)
P1 C25 1.859(6)
P1 C31 1.863(6)
S1 C14 1.784(6)
C2 C3 1.472(9)
C3 C4 1.402(9)
C3 C8 1.417(9)
C4 C5 1.378(9)
C4 H4 0.93
C5 C6 1.394(9)
C5 H5 0.93
C6 C7 1.366(9)
C6 H6 0.93
C7 C8 1.401(9)
C7 H7 0.93
C8 H8 0.93
C9 C10 1.394(9)
C9 C14 1.413(9)
C10 C11 1.381(9)
C10 H10 0.93
C11 C12 1.393(10)
C11 H11 0.93
C12 C13 1.385(9)
C12 H12 0.93
C13 C14 1.379(9)
C13 H13 0.93
C15 C19 1.402(9)
C15 C16 1.402(9)
C15 H15 0.93
C16 C17 1.388(9)
C16 H16 0.93
C17 C18 1.408(10)
C17 H17 0.93
C18 C19 1.421(10)
C18 H18 0.93
C19 H19 0.93
C20 C21 1.400(10)
C20 C24 1.406(9)
C20 H20 0.93
C21 C22 1.408(9)
C21 H21 0.93
C22 C23 1.413(10)
C22 H22 0.93
C23 C24 1.411(9)
C23 H23 0.93
C24 H24 0.93
C25 C30 1.529(9)
C25 C26 1.551(8)
C25 H25 0.98
C26 C27 1.527(9)
C26 H26A 0.97
C26 H26B 0.97
C27 C28 1.517(9)
C27 H27A 0.97
C27 H27B 0.97
C28 C29 1.528(8)
C28 H28A 0.97
C28 H28B 0.97
C29 C30 1.524(9)
C29 H29A 0.97
C29 H29B 0.97
C30 H30A 0.97
C30 H30B 0.97
C31 C32 1.530(9)
C31 C36 1.538(8)
C31 H31 0.98
C32 C33 1.523(8)
C32 H32A 0.97
C32 H32B 0.97
C33 C34 1.525(9)
C33 H33A 0.97
C33 H33B 0.97
C34 C35 1.522(10)
C34 H34A 0.97
C34 H34B 0.97
C35 C36 1.532(9)
C35 H35A 0.97
C35 H35B 0.97
C36 H36A 0.97
C36 H36B 0.97
